data_7053990
loop_
_publ_author_name
'Sharma, Raj Pal'
'Saini, Anju'
'Monga, Divyakshi'
'Venugopalan, Paloth'
'Jezierska, Julia'
'Ozarowski, Andrew'
'Ferretti, Valeria'

_publ_section_title
;
 Influence of nitrogen donor ligands on the coordination modes of
 copper(ii) 2-nitrobenzoate complexes: structures, DFT calculations and
 magnetic properties
;
_journal_issue 1
_journal_name_full 'New Journal of Chemistry'
_journal_page_first 437
_journal_paper_doi 10.1039/c3nj00736g
_journal_volume 38
_journal_year 2014
_chemical_formula_moiety 'C26 H22 Cu N4 O8'
_chemical_formula_sum 'C26 H22 Cu N4 O8'
_chemical_formula_weight 582.02
_chemical_name_systematic
;
 aqua-bis(4-methylpyridine)-bis(3-nitrobenzoate) copper(ii)
;
_space_group_IT_number 14
_symmetry_cell_setting monoclinic
_symmetry_space_group_name_Hall '-P 2ybc'
_symmetry_space_group_name_H-M 'P 1 21/c 1'
_atom_sites_solution_hydrogens difmap
_atom_sites_solution_primary direct
_atom_sites_solution_secondary difmap
_audit_creation_method SHELXL-97
_cell_angle_alpha 90.00
_cell_angle_beta 103.0120(6)
_cell_angle_gamma 90.00
_cell_formula_units_Z 2
_cell_length_a 7.8506(1)
_cell_length_b 21.8740(4)
_cell_length_c 8.1508(2)
_cell_measurement_reflns_used 16268
_cell_measurement_temperature 295
_cell_measurement_theta_max 30.0
_cell_measurement_theta_min 2.0
_cell_volume 1363.75(5)
_computing_cell_refinement 'DENZO-SMN (Otwinowski & Minor, 1997)'
_computing_data_collection 'Kappa CCD server software (Nonius, 1997)'
_computing_data_reduction 'DENZO-SMN (Otwinowski & Minor, 1997)'
_computing_molecular_graphics 'ORTEPIII (Burnett & Johnson, 1996)'
_computing_publication_material
;
 SHELXL-97 (Sheldrick, 1997); WINGX (Farrugia, 1999)
;
_computing_structure_refinement 'SHELXL-97 (Sheldrick, 1997)'
_computing_structure_solution 'SIR97 (Altomare et al.,1999)'
_diffrn_ambient_temperature 295
_diffrn_measured_fraction_theta_full 0.974
_diffrn_measured_fraction_theta_max 0.974
_diffrn_measurement_device_type 'Nonius Kappa CCD'
_diffrn_measurement_method '\f scans and \w scans'
_diffrn_radiation_monochromator graphite
_diffrn_radiation_source 'fine-focus sealed tube'
_diffrn_radiation_type MoK\a
_diffrn_radiation_wavelength 0.71073
_diffrn_reflns_av_R_equivalents 0.0336
_diffrn_reflns_av_sigmaI/netI 0.0272
_diffrn_reflns_limit_h_max 10
_diffrn_reflns_limit_h_min -11
_diffrn_reflns_limit_k_max 30
_diffrn_reflns_limit_k_min -30
_diffrn_reflns_limit_l_max 10
_diffrn_reflns_limit_l_min -11
_diffrn_reflns_number 16268
_diffrn_reflns_theta_full 30.04
_diffrn_reflns_theta_max 30.04
_diffrn_reflns_theta_min 2.82
_exptl_absorpt_coefficient_mu 0.855
_exptl_absorpt_correction_T_max 0.752
_exptl_absorpt_correction_T_min 0.708
_exptl_absorpt_correction_type multi-scan
_exptl_absorpt_process_details
;
multi-scan from symmetry-related measurements 
 Sortav (Blessing 1995)
;
_exptl_crystal_colour blue
_exptl_crystal_density_diffrn 1.417
_exptl_crystal_density_method 'not measured'
_exptl_crystal_description plate
_exptl_crystal_F_000 598
_exptl_crystal_size_max 0.52
_exptl_crystal_size_mid 0.47
_exptl_crystal_size_min 0.17
_refine_diff_density_max 0.313
_refine_diff_density_min -0.439
_refine_diff_density_rms 0.074
_refine_ls_extinction_coef 0.156(16)
_refine_ls_extinction_expression Fc^*^=kFc[1+0.001xFc^2^\l^3^/sin(2\q)]^-1/4^
_refine_ls_extinction_method SHELXL
_refine_ls_goodness_of_fit_ref 1.077
_refine_ls_hydrogen_treatment mixed
_refine_ls_matrix_type full
_refine_ls_number_parameters 211
_refine_ls_number_reflns 3883
_refine_ls_number_restraints 0
_refine_ls_restrained_S_all 1.077
_refine_ls_R_factor_all 0.0472
_refine_ls_R_factor_gt 0.0380
_refine_ls_shift/su_max 0.000
_refine_ls_shift/su_mean 0.000
_refine_ls_structure_factor_coef Fsqd
_refine_ls_weighting_details 'calc w=1/[\s^2^(Fo^2^)+(0.0647P)^2^+0.2615P] where P=(Fo^2^+2Fc^2^)/3'
_refine_ls_weighting_scheme calc
_refine_ls_wR_factor_gt 0.1063
_refine_ls_wR_factor_ref 0.1148
_reflns_number_gt 3325
_reflns_number_total 3883
_reflns_threshold_expression I>2sigma(I)
_cod_data_source_file c3nj00736g.txt
_cod_data_source_block comp1
_cod_original_sg_symbol_H-M 'P 21/c'
_cod_database_code 7053990

loop_
_symmetry_equiv_pos_as_xyz
'x, y, z'
'-x, y+1/2, -z+1/2'
'-x, -y, -z'
'x, -y-1/2, z-1/2'

loop_
_atom_site_label
_atom_site_type_symbol
_atom_site_fract_x
_atom_site_fract_y
_atom_site_fract_z
_atom_site_U_iso_or_equiv
_atom_site_adp_type
_atom_site_occupancy
_atom_site_symmetry_multiplicity
_atom_site_calc_flag
_atom_site_refinement_flags
Cu1 Cu 0.0000 0.0000 0.0000 0.03762(13) Uani 1 2 d S
N1 N -0.16572(17) -0.03408(6) 0.13129(16) 0.0423(3) Uani 1 1 d .
O1 O -0.08036(14) -0.06319(5) -0.17554(14) 0.0433(2) Uani 1 1 d .
O2 O 0.13813(15) -0.10425(5) 0.01185(16) 0.0501(3) Uani 1 1 d .
N2 N 0.2899(3) -0.18756(12) -0.1978(3) 0.0882(7) Uani 1 1 d .
O3 O 0.4029(3) -0.22138(15) -0.1225(6) 0.1748(17) Uani 1 1 d .
O4 O 0.3166(3) -0.13774(14) -0.2510(3) 0.1142(8) Uani 1 1 d .
C1 C -0.3262(2) -0.05327(8) 0.0539(2) 0.0474(3) Uani 1 1 d .
C2 C -0.4445(2) -0.07557(9) 0.1407(3) 0.0567(4) Uani 1 1 d .
C3 C -0.4000(3) -0.07909(10) 0.3138(3) 0.0628(5) Uani 1 1 d .
C4 C -0.2320(3) -0.06112(12) 0.3928(3) 0.0709(6) Uani 1 1 d .
C5 C -0.1208(3) -0.03874(10) 0.2990(2) 0.0606(5) Uani 1 1 d .
C6 C -0.5278(4) -0.10311(17) 0.4121(4) 0.1040(10) Uani 1 1 d .
H61 H -0.5423 -0.0734 0.4945 0.125 Uiso 1 1 calc R
H62 H -0.4836 -0.1405 0.4676 0.125 Uiso 1 1 calc R
H63 H -0.6385 -0.1107 0.3365 0.125 Uiso 1 1 calc R
C7 C 0.01980(18) -0.10769(6) -0.11674(19) 0.0396(3) Uani 1 1 d .
C8 C -0.02085(19) -0.16855(7) -0.2018(2) 0.0419(3) Uani 1 1 d .
C9 C 0.1080(2) -0.20881(9) -0.2248(3) 0.0537(4) Uani 1 1 d .
C10 C 0.0727(3) -0.26864(10) -0.2760(3) 0.0724(6) Uani 1 1 d .
C11 C -0.0965(4) -0.28889(10) -0.3069(4) 0.0752(6) Uani 1 1 d .
C12 C -0.2277(3) -0.25035(10) -0.2887(3) 0.0743(6) Uani 1 1 d .
C13 C -0.1904(2) -0.19029(9) -0.2368(3) 0.0592(5) Uani 1 1 d .
H1 H -0.355(3) -0.0511(10) -0.064(3) 0.050(5) Uiso 1 1 d .
H2 H -0.557(3) -0.0877(11) 0.080(3) 0.068(7) Uiso 1 1 d .
H3 H -0.355(4) -0.2686(13) -0.313(4) 0.083(8) Uiso 1 1 d .
H4 H -0.282(3) -0.1639(12) -0.221(3) 0.075(7) Uiso 1 1 d .
H5 H 0.005(4) -0.0238(14) 0.361(3) 0.079(7) Uiso 1 1 d .
H6 H -0.193(3) -0.0680(12) 0.504(4) 0.079(7) Uiso 1 1 d .
H7 H 0.163(4) -0.2967(15) -0.291(4) 0.093(9) Uiso 1 1 d .
H8 H -0.125(3) -0.3289(13) -0.338(3) 0.084(8) Uiso 1 1 d .

loop_
_atom_site_aniso_label
_atom_site_aniso_U_11
_atom_site_aniso_U_22
_atom_site_aniso_U_33
_atom_site_aniso_U_23
_atom_site_aniso_U_13
_atom_site_aniso_U_12
Cu1 0.04464(18) 0.02987(16) 0.03737(17) -0.00257(8) 0.00715(10) -0.00559(8)
N1 0.0481(6) 0.0374(6) 0.0410(6) -0.0012(5) 0.0094(5) -0.0070(5)
O1 0.0508(6) 0.0349(5) 0.0426(5) -0.0044(4) 0.0071(4) -0.0030(4)
O2 0.0456(6) 0.0463(6) 0.0538(7) -0.0043(5) 0.0017(5) -0.0069(4)
N2 0.0541(10) 0.1010(17) 0.1163(18) -0.0411(14) 0.0336(11) 0.0001(10)
O3 0.0613(12) 0.140(2) 0.300(5) -0.054(3) -0.0069(18) 0.0344(14)
O4 0.0987(14) 0.150(2) 0.1115(16) -0.0272(15) 0.0611(13) -0.0567(14)
C1 0.0425(7) 0.0512(8) 0.0458(8) 0.0020(6) 0.0044(6) 0.0008(6)
C2 0.0416(8) 0.0651(10) 0.0614(10) 0.0043(8) 0.0075(7) -0.0042(7)
C3 0.0661(11) 0.0643(11) 0.0620(11) 0.0044(9) 0.0230(9) -0.0156(8)
C4 0.0836(14) 0.0846(15) 0.0439(9) 0.0021(9) 0.0129(9) -0.0336(11)
C5 0.0662(11) 0.0687(11) 0.0438(8) -0.0022(8) 0.0059(7) -0.0289(9)
C6 0.0935(19) 0.138(3) 0.091(2) 0.0127(19) 0.0426(16) -0.0392(18)
C7 0.0412(6) 0.0353(6) 0.0438(7) -0.0044(5) 0.0129(5) -0.0075(5)
C8 0.0448(7) 0.0354(6) 0.0463(7) -0.0053(5) 0.0118(6) -0.0039(5)
C9 0.0519(9) 0.0509(9) 0.0606(10) -0.0118(8) 0.0175(7) 0.0025(7)
C10 0.0854(14) 0.0517(10) 0.0820(15) -0.0181(10) 0.0230(11) 0.0139(10)
C11 0.1000(17) 0.0390(9) 0.0885(16) -0.0210(10) 0.0254(13) -0.0120(10)
C12 0.0698(12) 0.0572(11) 0.0964(17) -0.0268(11) 0.0200(11) -0.0249(9)
C13 0.0467(8) 0.0498(9) 0.0802(13) -0.0199(9) 0.0126(8) -0.0088(7)

loop_
_atom_type_symbol
_atom_type_description
_atom_type_scat_dispersion_real
_atom_type_scat_dispersion_imag
_atom_type_scat_source
Cu Cu 0.3201 1.2651 'International Tables Vol C Tables 4.2.6.8 and 6.1.1.4'
C C 0.0033 0.0016 'International Tables Vol C Tables 4.2.6.8 and 6.1.1.4'
H H 0.0000 0.0000 'International Tables Vol C Tables 4.2.6.8 and 6.1.1.4'
N N 0.0061 0.0033 'International Tables Vol C Tables 4.2.6.8 and 6.1.1.4'
O O 0.0106 0.0060 'International Tables Vol C Tables 4.2.6.8 and 6.1.1.4'

loop_
_geom_angle_atom_site_label_1
_geom_angle_atom_site_label_2
_geom_angle_atom_site_label_3
_geom_angle
_geom_angle_site_symmetry_1
_geom_angle_site_symmetry_3
O1 Cu1 O1 180.00 . 3
O1 Cu1 N1 89.24(5) . .
O1 Cu1 N1 90.76(5) 3 .
O1 Cu1 N1 90.76(5) . 3
O1 Cu1 N1 89.24(5) 3 3
N1 Cu1 N1 180.00 . 3
C5 N1 C1 117.38(14) . .
C5 N1 Cu1 121.39(11) . .
C1 N1 Cu1 121.23(11) . .
C7 O1 Cu1 101.04(9) . .
O4 N2 O3 124.5(3) . .
O4 N2 C9 118.2(2) . .
O3 N2 C9 117.3(3) . .
N1 C1 C2 122.66(16) . .
N1 C1 H1 116.6(12) . .
C2 C1 H1 120.7(12) . .
C3 C2 C1 120.06(16) . .
C3 C2 H2 120.7(15) . .
C1 C2 H2 119.2(15) . .
C2 C3 C4 117.07(17) . .
C2 C3 C6 121.1(2) . .
C4 C3 C6 121.8(2) . .
C5 C4 C3 119.95(19) . .
C5 C4 H6 120.2(17) . .
C3 C4 H6 119.6(17) . .
N1 C5 C4 122.82(17) . .
N1 C5 H5 117.8(15) . .
C4 C5 H5 119.4(15) . .
C3 C6 H61 109.5 . .
C3 C6 H62 109.5 . .
H61 C6 H62 109.5 . .
C3 C6 H63 109.5 . .
H61 C6 H63 109.5 . .
H62 C6 H63 109.5 . .
O2 C7 O1 123.65(13) . .
O2 C7 C8 119.11(14) . .
O1 C7 C8 117.01(13) . .
C13 C8 C9 116.90(15) . .
C13 C8 C7 119.67(14) . .
C9 C8 C7 122.69(14) . .
C10 C9 C8 122.63(18) . .
C10 C9 N2 117.83(18) . .
C8 C9 N2 119.52(17) . .
C11 C10 C9 118.84(19) . .
C11 C10 H7 118.7(19) . .
C9 C10 H7 122.4(19) . .
C12 C11 C10 120.33(19) . .
C12 C11 H8 118.4(17) . .
C10 C11 H8 121.3(17) . .
C11 C12 C13 120.3(2) . .
C11 C12 H3 116.8(16) . .
C13 C12 H3 122.9(16) . .
C8 C13 C12 121.00(18) . .
C8 C13 H4 119.0(15) . .
C12 C13 H4 120.0(15) . .

loop_
_geom_bond_atom_site_label_1
_geom_bond_atom_site_label_2
_geom_bond_distance
_geom_bond_site_symmetry_2
Cu1 O1 1.9873(10) .
Cu1 O1 1.9873(10) 3
Cu1 N1 2.0051(13) .
Cu1 N1 2.0051(12) 3
N1 C5 1.337(2) .
N1 C1 1.3427(19) .
O1 C7 1.2750(18) .
O2 C7 1.2364(19) .
N2 O4 1.209(4) .
N2 O3 1.211(4) .
N2 C9 1.470(3) .
C1 C2 1.377(2) .
C1 H1 0.93(2) .
C2 C3 1.377(3) .
C2 H2 0.95(2) .
C3 C4 1.388(3) .
C3 C6 1.512(3) .
C4 C5 1.374(3) .
C4 H6 0.90(3) .
C5 H5 1.05(3) .
C6 H61 0.9600 .
C6 H62 0.9600 .
C6 H63 0.9600 .
C7 C8 1.5018(19) .
C8 C13 1.381(2) .
C8 C9 1.386(2) .
C9 C10 1.383(3) .
C10 C11 1.369(4) .
C10 H7 0.97(3) .
C11 C12 1.365(4) .
C11 H8 0.92(3) .
C12 C13 1.391(3) .
C12 H3 1.05(3) .
C13 H4 0.96(3) .
